data_2006556
loop_
_publ_author_name
'Spry, Marcus P'
'Errington, William'
'Willey, Gerald R'

_publ_section_title
;
 Aquatetrachlorotris(tetrahydrofuran-<i>O</i>)thorium(IV)
 Tetrahydrofuran Solvate (1/1)
;
_journal_issue 10
_journal_name_full 'Acta Crystallographica Section C'
_journal_page_first 1388
_journal_page_last 1390
_journal_paper_doi 10.1107/S0108270197008378
_journal_volume 53
_journal_year 1997
_chemical_formula_iupac '[Th Cl4 (C4 H8 O)3 (H2 O)] , C4 H8 O'
_chemical_formula_sum 'C16 H34 Cl4 O5 Th'
_chemical_formula_weight 680.27
_chemical_name_systematic
;
 Aquatetrachlorotris(tetrahydrofuran)thorium(IV). Tetrahydrofuran Solvate.
;
_space_group_IT_number 15
_symmetry_cell_setting monoclinic
_symmetry_space_group_name_Hall '-C 2yc'
_symmetry_space_group_name_H-M 'C 1 2/c 1'
_audit_creation_method SHELXL
_cell_angle_alpha 90.00
_cell_angle_beta 126.8530(10)
_cell_angle_gamma 90.00
_cell_formula_units_Z 8
_cell_length_a 29.0856(13)
_cell_length_b 9.7417(4)
_cell_length_c 21.1140(9)
_cell_measurement_reflns_used 8192
_cell_measurement_temperature 180(2)
_cell_measurement_theta_max 26.0
_cell_measurement_theta_min 1.75
_cell_volume 4787.1(4)
_computing_cell_refinement 'SAINT (Siemens, 1995)'
_computing_data_collection 'SMART (Siemens, 1994)'
_computing_data_reduction SAINT
_computing_molecular_graphics SHELXTL/PC
_computing_publication_material SHELXTL/PC
_computing_structure_refinement 'SHELXL96 (Sheldrick, 1996)'
_computing_structure_solution 'SHELXTL/PC (Sheldrick, 1995)'
_diffrn_ambient_temperature 180(2)
_diffrn_measurement_device 'Siemens SMART diffractometer'
_diffrn_measurement_method '\w scans'
_diffrn_radiation_monochromator graphite
_diffrn_radiation_source 'normal-focus sealed tube'
_diffrn_radiation_type MoK\a
_diffrn_radiation_wavelength 0.71073
_diffrn_reflns_av_R_equivalents 0.0286
_diffrn_reflns_av_sigmaI/netI 0.0361
_diffrn_reflns_limit_h_max 33
_diffrn_reflns_limit_h_min -38
_diffrn_reflns_limit_k_max 8
_diffrn_reflns_limit_k_min -13
_diffrn_reflns_limit_l_max 28
_diffrn_reflns_limit_l_min -21
_diffrn_reflns_number 12793
_diffrn_reflns_theta_max 26.00
_diffrn_reflns_theta_min 1.75
_diffrn_standards_decay_% 0
_exptl_absorpt_coefficient_mu 6.698
_exptl_absorpt_correction_T_max 0.694
_exptl_absorpt_correction_T_min 0.466
_exptl_absorpt_correction_type 'multi-scan SADABS (Sheldrick, 1996a)'
_exptl_crystal_colour colourless
_exptl_crystal_density_diffrn 1.888
_exptl_crystal_density_meas ?
_exptl_crystal_description block
_exptl_crystal_F_000 2624
_exptl_crystal_size_max 0.26
_exptl_crystal_size_mid 0.20
_exptl_crystal_size_min 0.16
_refine_diff_density_max 1.03
_refine_diff_density_min -0.86
_refine_ls_extinction_method none
_refine_ls_goodness_of_fit_all 1.026
_refine_ls_goodness_of_fit_obs 1.049
_refine_ls_hydrogen_treatment mixed
_refine_ls_matrix_type full
_refine_ls_number_parameters 243
_refine_ls_number_reflns 4697
_refine_ls_number_restraints 1
_refine_ls_restrained_S_all 1.026
_refine_ls_restrained_S_obs 1.049
_refine_ls_R_factor_all 0.0358
_refine_ls_R_factor_obs .0239
_refine_ls_shift/esd_max 0.007
_refine_ls_shift/esd_mean 0.000
_refine_ls_structure_factor_coef Fsqd
_refine_ls_weighting_details 'w = 1/[\s^2^(Fo^2^)+(0.0198P)^2^+4.4670P] where P=(Fo^2^+2Fc^2^)/3'
_refine_ls_weighting_scheme calc
_refine_ls_wR_factor_all 0.0498
_refine_ls_wR_factor_obs .0461
_reflns_number_observed 3900
_reflns_number_total 4697
_reflns_observed_criterion >2sigma(I)
_cod_data_source_file bm1151.cif
_cod_data_source_block mps2
_cod_depositor_comments
;
The following automatic conversions were performed:

'_exptl_crystal_density_meas' value 'not measured' was changed to '?'
- the value is perceived as not measured.

Automatic conversion script
Id: cif_fix_values 3008 2015-01-20 13:52:24Z robertas 

The following automatic conversions were performed:

'_refine_ls_weighting_scheme' value 'calc w =
1/[\s^2^(Fo^2^)+(0.0198P)^2^+4.4670P] where P=(Fo^2^+2Fc^2^)/3' was
changed to 'calc'. New tag '_refine_ls_weighting_details' was
created. The value of the new tag was set to 'w =
1/[\s^2^(Fo^2^)+(0.0198P)^2^+4.4670P] where P=(Fo^2^+2Fc^2^)/3'.

Automatic conversion script
Id: cif_fix_values 3143 2015-03-26 13:38:13Z robertas 
;
_cod_original_sg_symbol_H-M 'C 2/c'
_cod_database_code 2006556

loop_
_symmetry_equiv_pos_as_xyz
'x, y, z'
'-x, y, -z+1/2'
'x+1/2, y+1/2, z'
'-x+1/2, y+1/2, -z+1/2'
'-x, -y, -z'
'x, -y, z-1/2'
'-x+1/2, -y+1/2, -z'
'x+1/2, -y+1/2, z-1/2'

loop_
_atom_site_aniso_label
_atom_site_aniso_U_11
_atom_site_aniso_U_22
_atom_site_aniso_U_33
_atom_site_aniso_U_12
_atom_site_aniso_U_13
_atom_site_aniso_U_23
Th1 .01910(8) .02002(8) .01836(8) .00060(7) .01189(6) .00039(7)
Cl1 .0297(6) .0381(6) .0258(5) .0000(5) .0195(5) .0034(4)
Cl2 .0284(6) .0243(5) .0317(6) .0037(5) .0189(5) .0003(4)
Cl3 .0321(6) .0451(7) .0229(5) -.0016(5) .0184(5) -.0001(5)
Cl4 .0422(7) .0235(6) .0466(7) .0041(5) .0257(6) -.0012(5)
O1 .038(2) .035(2) .0357(19) -.0128(16) .0278(17) -.0106(16)
O11 .0200(16) .0415(18) .0255(16) .0019(13) .0123(14) -.0078(13)
C11 .023(2) .039(3) .030(2) .002(2) .011(2) -.005(2)
C12 .034(3) .084(5) .041(3) .009(3) .007(3) -.025(3)
C13 .046(4) .094(5) .053(4) -.015(3) .026(3) -.045(3)
C14 .038(3) .069(4) .025(2) .002(3) .020(2) -.015(2)
O21 .0222(16) .0312(16) .0265(16) .0057(13) .0139(14) .0081(13)
C21 .031(3) .046(3) .039(3) .006(2) .024(2) .005(2)
C22 .028(3) .068(4) .042(3) .009(3) .020(2) .005(3)
C23 .043(3) .047(3) .040(3) .024(3) .018(3) .013(2)
C24 .034(3) .047(3) .029(2) .009(2) .014(2) .021(2)
O31 .0297(18) .0230(16) .0250(15) -.0066(13) .0108(14) -.0005(12)
C31 .035(3) .041(3) .029(3) -.009(2) .012(2) -.011(2)
C32 .076(5) .084(5) .054(4) -.054(4) .027(4) -.016(3)
C33 .042(4) .043(4) .093(5) -.014(3) .016(4) .018(3)
C34 .051(3) .025(3) .043(3) -.013(2) .022(3) .004(2)
O41 .0305(19) .0291(19) .068(2) .0053(15) .0243(18) .0174(17)
C41 .033(3) .048(3) .065(4) .005(3) .023(3) .023(3)
C42 .048(4) .053(3) .079(4) .009(3) .042(3) .014(3)
C43 .035(3) .035(3) .084(4) .006(2) .030(3) .014(3)
C44 .035(3) .032(3) .048(3) .001(2) .022(3) .011(2)

loop_
_atom_site_label
_atom_site_fract_x
_atom_site_fract_y
_atom_site_fract_z
_atom_site_U_iso_or_equiv
_atom_site_thermal_displace_type
_atom_site_calc_flag
_atom_site_refinement_flags
_atom_site_occupancy
_atom_site_disorder_group
_atom_site_type_symbol
Th1 .139767(6) .303870(15) .008823(8) .01875(5) Uani d . 1 . Th
Cl1 .10669(5) .23933(11) .10058(6) .0294(2) Uani d . 1 . Cl
Cl2 .21108(5) .08546(10) .05319(6) .0276(2) Uani d . 1 . Cl
Cl3 .11599(5) .29079(12) -.13680(6) .0321(2) Uani d . 1 . Cl
Cl4 .12949(5) .57630(11) .02517(7) .0380(3) Uani d . 1 . Cl
O1 .21889(15) .4103(3) .0167(2) .0325(8) Uani d D 1 . O
H1A .229(2) .395(5) -.011(3) .046(16) Uiso d D 1 . H
H1B .237(2) .474(5) .045(3) .08(2) Uiso d D 1 . H
O11 .22696(12) .3545(3) .15345(16) .0298(7) Uani d . 1 . O
C11 .28632(18) .3087(5) .1956(2) .0339(11) Uani d . 1 . C
H11A .3008 .3289 .1645 .041 Uiso calc R 1 . H
H11B .2894 .2087 .2059 .041 Uiso calc R 1 . H
C12 .3200(2) .3878(6) .2725(3) .0629(18) Uani d . 1 . C
H12A .3348 .3251 .3178 .076 Uiso calc R 1 . H
H12B .3529 .4355 .2798 .076 Uiso calc R 1 . H
C13 .2803(2) .4865(7) .2669(3) .0666(19) Uani d . 1 . C
H13A .2874 .4969 .3188 .080 Uiso calc R 1 . H
H13B .2848 .5772 .2501 .080 Uiso calc R 1 . H
C14 .2231(2) .4331(5) .2088(3) .0435(13) Uani d . 1 . C
H14A .1951 .5089 .1812 .052 Uiso calc R 1 . H
H14B .2110 .3735 .2343 .052 Uiso calc R 1 . H
O21 .03345(12) .3619(3) -.08483(16) .0271(7) Uani d . 1 . O
C21 -.01082(19) .3351(5) -.0740(3) .0362(11) Uani d . 1 . C
H21A -.0019 .3834 -.0265 .043 Uiso calc R 1 . H
H21B -.0138 .2355 -.0677 .043 Uiso calc R 1 . H
C22 -.0655(2) .3882(6) -.1473(3) .0469(13) Uani d . 1 . C
H22A -.0844 .3177 -.1894 .056 Uiso calc R 1 . H
H22B -.0926 .4185 -.1363 .056 Uiso calc R 1 . H
C23 -.0456(2) .5066(5) -.1699(3) .0475(14) Uani d . 1 . C
H23A -.0393 .5890 -.1382 .057 Uiso calc R 1 . H
H23B -.0737 .5288 -.2268 .057 Uiso calc R 1 . H
C24 .0097(2) .4560(5) -.1518(3) .0398(12) Uani d . 1 . C
H24A .0028 .4075 -.1980 .048 Uiso calc R 1 . H
H24B .0364 .5333 -.1375 .048 Uiso calc R 1 . H
O31 .07503(12) .0851(3) -.05627(15) .0294(7) Uani d . 1 . O
C31 .0306(2) .0580(5) -.1395(3) .0390(12) Uani d . 1 . C
H31A .0479 .0451 -.1677 .047 Uiso calc R 1 . H
H31B .0034 .1360 -.1641 .047 Uiso calc R 1 . H
C32 .0005(3) -.0676(7) -.1444(3) .079(2) Uani d . 1 . C
H32A -.0399 -.0468 -.1667 .095 Uiso calc R 1 . H
H32B .0008 -.1364 -.1786 .095 Uiso calc R 1 . H
C33 .0306(2) -.1189(6) -.0654(4) .075(2) Uani d . 1 . C
H33A .0397 -.2172 -.0641 .090 Uiso calc R 1 . H
H33B .0059 -.1107 -.0477 .090 Uiso calc R 1 . H
C34 .0827(2) -.0425(4) -.0131(3) .0436(13) Uani d . 1 . C
H34A .1163 -.0949 -.0010 .052 Uiso calc R 1 . H
H34B .0885 -.0215 .0372 .052 Uiso calc R 1 . H
O41 .21392(14) .1141(3) .3954(2) .0458(9) Uani d . 1 . O
C41 .1554(2) .1100(5) .3675(3) .0529(15) Uani d . 1 . C
H41A .1526 .0672 .4076 .063 Uiso calc R 1 . H
H41B .1320 .0556 .3181 .063 Uiso calc R 1 . H
C42 .1346(2) .2535(6) .3526(4) .0575(16) Uani d . 1 . C
H42A .0945 .2599 .3042 .069 Uiso calc R 1 . H
H42B .1367 .2904 .3980 .069 Uiso calc R 1 . H
C43 .1737(2) .3279(5) .3426(4) .0557(16) Uani d . 1 . C
H43A .1785 .4242 .3606 .067 Uiso calc R 1 . H
H43B .1590 .3275 .2864 .067 Uiso calc R 1 . H
C44 .2294(2) .2516(5) .3929(3) .0405(12) Uani d . 1 . C
H44A .2502 .2550 .3691 .049 Uiso calc R 1 . H
H44B .2542 .2914 .4467 .049 Uiso calc R 1 . H

loop_
_atom_type_symbol
_atom_type_description
_atom_type_scat_dispersion_real
_atom_type_scat_dispersion_imag
_atom_type_scat_source
C C 0.0033 0.0016 'International Tables Vol C Tables 4.2.6.8 and 6.1.1.4'
H H 0.0000 0.0000 'International Tables Vol C Tables 4.2.6.8 and 6.1.1.4'
O O 0.0106 0.0060 'International Tables Vol C Tables 4.2.6.8 and 6.1.1.4'
Cl Cl 0.1484 0.1585 'International Tables Vol C Tables 4.2.6.8 and 6.1.1.4'
Th Th -7.2400 8.8979 'International Tables Vol C Tables 4.2.6.8 and 6.1.1.4'

loop_
_geom_angle_atom_site_label_1
_geom_angle_atom_site_label_2
_geom_angle_atom_site_label_3
_geom_angle
_geom_angle_publ_flag
O1 Th1 O21 128.10(10) y
O1 Th1 O11 67.79(10) y
O21 Th1 O11 138.51(9) y
O1 Th1 O31 137.17(10) y
O21 Th1 O31 67.47(9) y
O11 Th1 O31 131.32(9) y
O1 Th1 Cl1 141.02(8) y
O21 Th1 Cl1 79.60(7) y
O11 Th1 Cl1 73.57(7) y
O31 Th1 Cl1 74.59(7) y
O1 Th1 Cl2 79.35(9) y
O21 Th1 Cl2 139.81(7) y
O11 Th1 Cl2 74.77(7) y
O31 Th1 Cl2 72.76(7) y
Cl1 Th1 Cl2 95.57(3) y
O1 Th1 Cl4 75.35(9) y
O21 Th1 Cl4 72.91(7) y
O11 Th1 Cl4 76.62(7) y
O31 Th1 Cl4 139.64(7) y
Cl1 Th1 Cl4 91.29(4) y
Cl2 Th1 Cl4 147.27(3) y
O1 Th1 Cl3 71.72(8) y
O21 Th1 Cl3 76.41(7) y
O11 Th1 Cl3 138.33(7) y
O31 Th1 Cl3 75.73(7) y
Cl1 Th1 Cl3 147.21(3) y
Cl2 Th1 Cl3 88.68(3) y
Cl4 Th1 Cl3 102.52(3) y
C14 O11 C11 107.6(3) ?
C14 O11 Th1 123.7(2) ?
C11 O11 Th1 128.7(2) ?
O11 C11 C12 105.5(4) ?
C13 C12 C11 106.2(4) ?
C14 C13 C12 106.5(5) ?
C13 C14 O11 105.6(4) ?
C21 O21 C24 108.3(3) ?
C21 O21 Th1 127.9(2) ?
C24 O21 Th1 122.6(2) ?
O21 C21 C22 105.4(4) ?
C23 C22 C21 102.8(4) ?
C22 C23 C24 103.2(4) ?
O21 C24 C23 105.4(4) ?
C31 O31 C34 106.9(3) ?
C31 O31 Th1 128.3(2) ?
C34 O31 Th1 124.4(2) ?
O31 C31 C32 107.2(4) ?
C33 C32 C31 106.7(4) ?
C32 C33 C34 109.9(5) ?
C33 C34 O31 105.2(4) ?
C44 O41 C41 109.7(3) ?
O41 C41 C42 107.1(4) ?
C43 C42 C41 104.1(5) ?
C42 C43 C44 104.8(4) ?
O41 C44 C43 105.2(4) ?

loop_
_geom_bond_atom_site_label_1
_geom_bond_atom_site_label_2
_geom_bond_site_symmetry_2
_geom_bond_distance
_geom_bond_publ_flag
Th1 O1 . 2.437(3) y
Th1 O21 . 2.541(3) y
Th1 O11 . 2.590(3) y
Th1 O31 . 2.622(3) y
Th1 Cl1 . 2.7038(10) y
Th1 Cl2 . 2.7159(10) y
Th1 Cl4 . 2.7158(11) y
Th1 Cl3 . 2.7198(10) y
O11 C14 . 1.455(5) ?
O11 C11 . 1.459(5) ?
C11 C12 . 1.510(6) ?
C12 C13 . 1.452(7) ?
C13 C14 . 1.446(7) ?
O21 C21 . 1.460(5) ?
O21 C24 . 1.464(5) ?
C21 C22 . 1.497(6) ?
C22 C23 . 1.491(7) ?
C23 C24 . 1.496(7) ?
O31 C31 . 1.451(5) ?
O31 C34 . 1.476(5) ?
C31 C32 . 1.472(7) ?
C32 C33 . 1.430(7) ?
C33 C34 . 1.438(7) ?
O41 C44 . 1.424(5) ?
O41 C41 . 1.429(6) ?
C41 C42 . 1.480(7) ?
C42 C43 . 1.467(7) ?
C43 C44 . 1.496(6) ?

loop_
_geom_torsion_atom_site_label_1
_geom_torsion_atom_site_label_2
_geom_torsion_atom_site_label_3
_geom_torsion_atom_site_label_4
_geom_torsion
_geom_torsion_publ_flag
O1 Th1 O11 C14 126.1(3) ?
O21 Th1 O11 C14 3.2(4) ?
O31 Th1 O11 C14 -99.8(3) ?
Cl1 Th1 O11 C14 -48.7(3) ?
Cl2 Th1 O11 C14 -149.3(3) ?
Cl4 Th1 O11 C14 46.7(3) ?
Cl3 Th1 O11 C14 140.6(3) ?
O1 Th1 O11 C11 -56.5(3) ?
O21 Th1 O11 C11 -179.5(3) ?
O31 Th1 O11 C11 77.5(4) ?
Cl1 Th1 O11 C11 128.6(3) ?
Cl2 Th1 O11 C11 28.0(3) ?
Cl4 Th1 O11 C11 -136.0(3) ?
Cl3 Th1 O11 C11 -42.1(4) ?
C14 O11 C11 C12 -11.7(5) ?
Th1 O11 C11 C12 170.7(3) ?
O11 C11 C12 C13 -6.7(7) ?
C11 C12 C13 C14 22.7(7) ?
C12 C13 C14 O11 -30.1(7) ?
C11 O11 C14 C13 25.9(6) ?
Th1 O11 C14 C13 -156.3(4) ?
O1 Th1 O21 C21 -157.0(3) ?
O11 Th1 O21 C21 -57.8(4) y
O31 Th1 O21 C21 69.8(3) y
Cl1 Th1 O21 C21 -7.7(3) y
Cl2 Th1 O21 C21 78.6(3) y
Cl4 Th1 O21 C21 -102.3(3) ?
Cl3 Th1 O21 C21 149.8(3) ?
O1 Th1 O21 C24 9.1(3) ?
O11 Th1 O21 C24 108.4(3) ?
O31 Th1 O21 C24 -124.0(3) ?
Cl1 Th1 O21 C24 158.5(3) ?
Cl2 Th1 O21 C24 -115.2(3) ?
Cl4 Th1 O21 C24 63.9(3) ?
Cl3 Th1 O21 C24 -44.0(3) ?
C24 O21 C21 C22 13.1(5) ?
Th1 O21 C21 C22 -179.2(3) ?
O21 C21 C22 C23 -32.1(5) ?
C21 C22 C23 C24 38.6(5) ?
C21 O21 C24 C23 11.2(5) ?
Th1 O21 C24 C23 -157.3(3) ?
C22 C23 C24 O21 -31.1(5) ?
O1 Th1 O31 C31 -70.6(4) ?
O21 Th1 O31 C31 51.7(3) ?
O11 Th1 O31 C31 -172.6(3) ?
Cl1 Th1 O31 C31 136.7(3) ?
Cl2 Th1 O31 C31 -122.3(3) ?
Cl4 Th1 O31 C31 63.4(4) ?
Cl3 Th1 O31 C31 -29.2(3) ?
O1 Th1 O31 C34 101.7(4) ?
O21 Th1 O31 C34 -135.9(4) ?
O11 Th1 O31 C34 -0.3(4) ?
Cl1 Th1 O31 C34 -51.0(3) ?
Cl2 Th1 O31 C34 50.0(3) ?
Cl4 Th1 O31 C34 -124.2(3) ?
Cl3 Th1 O31 C34 143.1(3) ?
C34 O31 C31 C32 16.0(6) ?
Th1 O31 C31 C32 -170.6(4) ?
O31 C31 C32 C33 -5.0(7) ?
C31 C32 C33 C34 -8.3(9) ?
C32 C33 C34 O31 17.9(8) ?
C31 O31 C34 C33 -20.7(6) ?
Th1 O31 C34 C33 165.6(4) ?
C44 O41 C41 C42 -4.6(6) ?
O41 C41 C42 C43 21.8(6) ?
C41 C42 C43 C44 -30.0(6) ?
C41 O41 C44 C43 -14.2(6) ?
C42 C43 C44 O41 27.6(6) ?
